data_4318521
loop_
_publ_author_name
'Christine E. Ple\<cnik'
'Shengming Liu'
'Jianping Liu'
'Xuenian Chen'
'Edward A. Meyers'
'Sheldon G. Shore'

_publ_section_title
;
 Lanthanide-Transition-Metal Carbonyl Complexes. 1. Syntheses and
 Structures of Ytterbium(II) Solvent-Separated Ion Pairs and Isocarbonyl
 Polymeric Arrays of Tetracarbonylcobaltate
;
_journal_name_full 'Inorganic Chemistry'
_journal_page_first 4936
_journal_page_last 4943
_journal_paper_doi 10.1021/ic020254g
_journal_volume 41
_journal_year 2002
_chemical_formula_sum 'C43 H35 Co2 N7 O8 Yb'
_chemical_formula_weight 1068.68
_chemical_name_common '[Yb(Pyr)6][Co(CO)4]2.Pyr'
_chemical_name_systematic
;
 hexa(pyridine)ytterbium(II) tetracarbonylcobaltate pyridine
;
_space_group_IT_number 14
_symmetry_cell_setting monoclinic
_symmetry_space_group_name_Hall '-P 2ybc'
_symmetry_space_group_name_H-M 'P 1 21/c 1'
_atom_sites_solution_hydrogens geom
_atom_sites_solution_primary direct
_atom_sites_solution_secondary difmap
_audit_creation_method SHELXL-97
_cell_angle_alpha 90.00
_cell_angle_beta 95.100(10)
_cell_angle_gamma 90.00
_cell_formula_units_Z 4
_cell_length_a 11.1710(10)
_cell_length_b 11.9250(10)
_cell_length_c 33.9780(10)
_cell_measurement_reflns_used '10 frames'
_cell_measurement_temperature 173(2)
_cell_volume 4508.4(6)
_computing_cell_refinement 'DENZO (Otwinowsky & Minor, 1997)'
_computing_data_collection 'COLLECT (Nonius, 1999)'
_computing_data_reduction 'DENZO (Otwinowsky & Minor, 1997)'
_computing_structure_refinement 'SHELXL-97 (Sheldrick, 1997)'
_computing_structure_solution 'SHELXS-97 (Sheldrick, 1990)'
_diffrn_ambient_temperature 173(2)
_diffrn_measured_fraction_theta_full 0.995
_diffrn_measured_fraction_theta_max 0.995
_diffrn_measurement_device_type 'Nonius KappaCCD area detector'
_diffrn_measurement_method 'omega at 55/-55'
_diffrn_radiation_monochromator graphite
_diffrn_radiation_source 'fine-focus sealed tube'
_diffrn_radiation_type MoK\a
_diffrn_radiation_wavelength 0.71073
_diffrn_reflns_av_R_equivalents 0.0421
_diffrn_reflns_av_sigmaI/netI 0.0316
_diffrn_reflns_limit_h_max 13
_diffrn_reflns_limit_h_min -13
_diffrn_reflns_limit_k_max 14
_diffrn_reflns_limit_k_min -14
_diffrn_reflns_limit_l_max 40
_diffrn_reflns_limit_l_min -40
_diffrn_reflns_number 30674
_diffrn_reflns_theta_full 25.07
_diffrn_reflns_theta_max 25.07
_diffrn_reflns_theta_min 1.81
_exptl_absorpt_coefficient_mu 2.842
_exptl_absorpt_correction_T_max 0.6751
_exptl_absorpt_correction_T_min 0.6142
_exptl_absorpt_correction_type 'SORTAV (Blessing, 1995)'
_exptl_crystal_colour 'dark brown'
_exptl_crystal_density_diffrn 1.574
_exptl_crystal_density_method 'not measured'
_exptl_crystal_description chunk
_exptl_crystal_F_000 2120
_exptl_crystal_size_max 0.19
_exptl_crystal_size_mid 0.19
_exptl_crystal_size_min 0.15
_refine_diff_density_max 0.780
_refine_diff_density_min -0.363
_refine_diff_density_rms 0.082
_refine_ls_extinction_method none
_refine_ls_goodness_of_fit_ref 1.043
_refine_ls_hydrogen_treatment mixed
_refine_ls_matrix_type full
_refine_ls_number_parameters 550
_refine_ls_number_reflns 7977
_refine_ls_number_restraints 0
_refine_ls_restrained_S_all 1.043
_refine_ls_R_factor_all 0.0443
_refine_ls_R_factor_gt 0.0309
_refine_ls_shift/su_max 0.006
_refine_ls_shift/su_mean 0.000
_refine_ls_structure_factor_coef Fsqd
_refine_ls_weighting_details 'calc w=1/[\s^2^(Fo^2^)+(0.0356P)^2^+4.7447P] where P=(Fo^2^+2Fc^2^)/3'
_refine_ls_weighting_scheme calc
_refine_ls_wR_factor_gt 0.0705
_refine_ls_wR_factor_ref 0.0748
_reflns_number_gt 6534
_reflns_number_total 7977
_reflns_threshold_expression >2sigma(I)
_cod_data_source_file ic02054g_1.cif
_cod_data_source_block 1a
_cod_depositor_comments
;
The following automatic conversions were performed:

'_symmetry_cell_setting' value 'Monoclinic' changed to 'monoclinic'
according to the built-in table from CIF Core dictionary named
'cif_core.dic' version 2.4.1 from 2010-06-29.

Automatic conversion script
Id: cif_fix_values 1646 2011-03-28 12:23:43Z adriana 
;
_cod_database_code 4318521

loop_
_symmetry_equiv_pos_as_xyz
'x, y, z'
'-x, y+1/2, -z+1/2'
'-x, -y, -z'
'x, -y-1/2, z-1/2'

loop_
_atom_site_label
_atom_site_type_symbol
_atom_site_fract_x
_atom_site_fract_y
_atom_site_fract_z
_atom_site_U_iso_or_equiv
_atom_site_adp_type
_atom_site_occupancy
_atom_site_symmetry_multiplicity
_atom_site_calc_flag
_atom_site_refinement_flags
_atom_site_disorder_assembly
_atom_site_disorder_group
Yb Yb 0.618921(15) 0.782587(14) 0.621999(5) 0.03096(7) Uani 1 1 d . . .
Co1 Co 0.79324(5) 0.72721(4) 0.450684(16) 0.03372(13) Uani 1 1 d . . .
Co2 Co 0.76691(5) 0.31027(5) 0.687118(16) 0.03941(14) Uani 1 1 d . . .
N1 N 0.5241(3) 0.9527(3) 0.64959(10) 0.0378(8) Uani 1 1 d . . .
C11 C 0.5209(4) 0.9770(4) 0.68785(12) 0.0419(10) Uani 1 1 d . . .
H11 H 0.5532 0.9239 0.7068 0.050 Uiso 1 1 calc . . .
C12 C 0.4735(4) 1.0744(4) 0.70138(13) 0.0483(11) Uani 1 1 d . . .
H12 H 0.4729 1.0879 0.7289 0.058 Uiso 1 1 calc . . .
C13 C 0.4271(4) 1.1515(4) 0.67438(15) 0.0534(12) Uani 1 1 d . . .
H13 H 0.3940 1.2197 0.6829 0.064 Uiso 1 1 calc . . .
C14 C 0.4290(4) 1.1289(4) 0.63488(14) 0.0478(11) Uani 1 1 d . . .
H14 H 0.3974 1.1809 0.6155 0.057 Uiso 1 1 calc . . .
C15 C 0.4775(4) 1.0296(4) 0.62411(12) 0.0427(10) Uani 1 1 d . . .
H15 H 0.4782 1.0143 0.5967 0.051 Uiso 1 1 calc . . .
N2 N 0.4806(3) 0.7961(3) 0.55987(10) 0.0387(8) Uani 1 1 d . . .
C21 C 0.3661(4) 0.7666(3) 0.56013(13) 0.0425(10) Uani 1 1 d . . .
H21 H 0.3376 0.7455 0.5846 0.051 Uiso 1 1 calc . . .
C22 C 0.2867(4) 0.7649(4) 0.52695(16) 0.0543(12) Uani 1 1 d . . .
H22 H 0.2056 0.7429 0.5286 0.065 Uiso 1 1 calc . . .
C23 C 0.3252(5) 0.7948(4) 0.49168(14) 0.0556(13) Uani 1 1 d . . .
H23 H 0.2723 0.7933 0.4682 0.067 Uiso 1 1 calc . . .
C24 C 0.4414(5) 0.8270(5) 0.49085(14) 0.0626(14) Uani 1 1 d . . .
H24 H 0.4708 0.8493 0.4667 0.075 Uiso 1 1 calc . . .
C25 C 0.5157(4) 0.8272(4) 0.52488(14) 0.0551(12) Uani 1 1 d . . .
H25 H 0.5966 0.8506 0.5237 0.066 Uiso 1 1 calc . . .
N3 N 0.7233(3) 0.6253(3) 0.59117(10) 0.0369(8) Uani 1 1 d . . .
C31 C 0.6810(4) 0.5709(3) 0.55842(12) 0.0420(10) Uani 1 1 d . . .
H31 H 0.6044 0.5917 0.5462 0.050 Uiso 1 1 calc . . .
C32 C 0.7427(5) 0.4866(4) 0.54157(13) 0.0564(13) Uani 1 1 d . . .
H32 H 0.7096 0.4506 0.5181 0.068 Uiso 1 1 calc . . .
C33 C 0.8522(5) 0.4555(4) 0.55901(16) 0.0626(14) Uani 1 1 d . . .
H33 H 0.8964 0.3973 0.5478 0.075 Uiso 1 1 calc . . .
C34 C 0.8980(4) 0.5086(4) 0.59267(15) 0.0596(13) Uani 1 1 d . . .
H34 H 0.9740 0.4880 0.6054 0.072 Uiso 1 1 calc . . .
C35 C 0.8309(4) 0.5931(4) 0.60765(13) 0.0499(11) Uani 1 1 d . . .
H35 H 0.8629 0.6303 0.6310 0.060 Uiso 1 1 calc . . .
N4 N 0.7351(3) 0.7526(3) 0.68783(10) 0.0371(8) Uani 1 1 d . . .
C41 C 0.7354(4) 0.6557(3) 0.70767(13) 0.0444(10) Uani 1 1 d . . .
H41 H 0.6961 0.5929 0.6951 0.053 Uiso 1 1 calc . . .
C42 C 0.7896(4) 0.6425(4) 0.74509(14) 0.0515(12) Uani 1 1 d . . .
H42 H 0.7883 0.5719 0.7580 0.062 Uiso 1 1 calc . . .
C43 C 0.8458(4) 0.7323(4) 0.76367(13) 0.0513(12) Uani 1 1 d . . .
H43 H 0.8834 0.7250 0.7897 0.062 Uiso 1 1 calc . . .
C44 C 0.8471(4) 0.8326(4) 0.74425(13) 0.0476(11) Uani 1 1 d . . .
H44 H 0.8849 0.8964 0.7566 0.057 Uiso 1 1 calc . . .
C45 C 0.7926(4) 0.8391(3) 0.70660(13) 0.0434(10) Uani 1 1 d . . .
H45 H 0.7956 0.9085 0.6930 0.052 Uiso 1 1 calc . . .
N5 N 0.7703(3) 0.9146(3) 0.59670(9) 0.0375(8) Uani 1 1 d . . .
C51 C 0.7943(4) 1.0171(4) 0.61194(12) 0.0397(10) Uani 1 1 d . . .
H51 H 0.7508 1.0416 0.6331 0.048 Uiso 1 1 calc . . .
C52 C 0.8786(4) 1.0883(4) 0.59848(13) 0.0453(11) Uani 1 1 d . . .
H52 H 0.8931 1.1597 0.6104 0.054 Uiso 1 1 calc . . .
C53 C 0.9409(4) 1.0552(4) 0.56788(14) 0.0531(12) Uani 1 1 d . . .
H53 H 0.9993 1.1031 0.5580 0.064 Uiso 1 1 calc . . .
C54 C 0.9178(4) 0.9511(4) 0.55151(15) 0.0597(13) Uani 1 1 d . . .
H54 H 0.9594 0.9262 0.5299 0.072 Uiso 1 1 calc . . .
C55 C 0.8335(4) 0.8836(4) 0.56685(13) 0.0470(11) Uani 1 1 d . . .
H55 H 0.8194 0.8112 0.5557 0.056 Uiso 1 1 calc . . .
N6 N 0.4746(3) 0.6489(3) 0.65014(9) 0.0372(8) Uani 1 1 d . . .
C61 C 0.4546(4) 0.5483(4) 0.63372(13) 0.0488(11) Uani 1 1 d . . .
H61 H 0.4954 0.5296 0.6113 0.059 Uiso 1 1 calc . . .
C62 C 0.3784(5) 0.4706(4) 0.64750(16) 0.0647(15) Uani 1 1 d . . .
H62 H 0.3657 0.4005 0.6345 0.078 Uiso 1 1 calc . . .
C63 C 0.3210(5) 0.4956(5) 0.68034(16) 0.0659(15) Uani 1 1 d . . .
H63 H 0.2676 0.4431 0.6905 0.079 Uiso 1 1 calc . . .
C64 C 0.3416(4) 0.5972(5) 0.69826(13) 0.0565(13) Uani 1 1 d . . .
H64 H 0.3040 0.6161 0.7214 0.068 Uiso 1 1 calc . . .
C65 C 0.4177(4) 0.6718(4) 0.68225(13) 0.0484(11) Uani 1 1 d . . .
H65 H 0.4304 0.7429 0.6945 0.058 Uiso 1 1 calc . . .
C1 C 0.8456(4) 0.7167(3) 0.40322(14) 0.0413(10) Uani 1 1 d . . .
O1 O 0.8763(3) 0.7126(3) 0.37188(9) 0.0647(10) Uani 1 1 d . . .
C2 C 0.9080(4) 0.6952(4) 0.48811(13) 0.0423(10) Uani 1 1 d . . .
O2 O 0.9828(3) 0.6780(3) 0.51284(10) 0.0615(9) Uani 1 1 d . . .
C3 C 0.6716(4) 0.6335(4) 0.45396(12) 0.0425(10) Uani 1 1 d . . .
O3 O 0.5924(3) 0.5730(3) 0.45632(9) 0.0646(10) Uani 1 1 d . . .
C4 C 0.7448(4) 0.8657(4) 0.45736(12) 0.0438(10) Uani 1 1 d . . .
O4 O 0.7134(3) 0.9571(3) 0.46126(10) 0.0660(10) Uani 1 1 d . . .
C5 C 0.8291(4) 0.1815(4) 0.70425(14) 0.0502(12) Uani 1 1 d . . .
O5 O 0.8692(4) 0.0989(3) 0.71597(11) 0.0744(11) Uani 1 1 d . . .
C6 C 0.6534(5) 0.3468(4) 0.71740(13) 0.0526(12) Uani 1 1 d . . .
O6 O 0.5755(4) 0.3661(3) 0.73662(11) 0.0800(11) Uani 1 1 d . . .
C7 C 0.6972(4) 0.3007(4) 0.63851(14) 0.0452(11) Uani 1 1 d . . .
O7 O 0.6496(3) 0.2939(3) 0.60696(10) 0.0676(10) Uani 1 1 d . . .
C8 C 0.8853(4) 0.4089(4) 0.68876(12) 0.0446(11) Uani 1 1 d . . .
O8 O 0.9643(3) 0.4720(3) 0.68971(10) 0.0589(9) Uani 1 1 d . . .
N7 N 1.1390(7) 0.7840(7) 0.62113(18) 0.118(2) Uani 1 1 d . . .
C71 C 1.1616(6) 0.8928(8) 0.6259(2) 0.094(2) Uani 1 1 d . . .
H71 H 1.1852 0.9359 0.6044 0.113 Uiso 1 1 calc . . .
C72 C 1.1507(6) 0.9453(5) 0.6632(3) 0.107(3) Uani 1 1 d . . .
H72 H 1.1696 1.0219 0.6684 0.129 Uiso 1 1 calc . . .
C73 C 1.1104(7) 0.8744(9) 0.69088(19) 0.107(3) Uani 1 1 d . . .
H73 H 1.1018 0.9008 0.7169 0.129 Uiso 1 1 calc . . .
C74 C 1.0835(6) 0.7695(8) 0.6815(3) 0.100(2) Uani 1 1 d . . .
H74 H 1.0475 0.7237 0.7001 0.120 Uiso 1 1 calc . . .
C75 C 1.1042(7) 0.7285(6) 0.6487(4) 0.099(2) Uani 1 1 d . . .
H75 H 1.0924 0.6503 0.6448 0.118 Uiso 1 1 calc . . .

loop_
_atom_site_aniso_label
_atom_site_aniso_U_11
_atom_site_aniso_U_22
_atom_site_aniso_U_33
_atom_site_aniso_U_23
_atom_site_aniso_U_13
_atom_site_aniso_U_12
Yb 0.03335(10) 0.03248(10) 0.02717(10) -0.00232(7) 0.00347(7) -0.00204(8)
Co1 0.0326(3) 0.0364(3) 0.0327(3) -0.0013(2) 0.0057(2) -0.0026(2)
Co2 0.0496(3) 0.0360(3) 0.0328(3) -0.0008(2) 0.0048(3) -0.0008(2)
N1 0.0388(19) 0.041(2) 0.035(2) 0.0046(16) 0.0084(15) 0.0050(16)
C11 0.042(2) 0.046(3) 0.038(3) 0.010(2) 0.0045(19) 0.002(2)
C12 0.058(3) 0.050(3) 0.038(3) -0.002(2) 0.008(2) 0.004(2)
C13 0.060(3) 0.040(3) 0.060(3) -0.006(2) 0.003(2) 0.009(2)
C14 0.053(3) 0.040(2) 0.050(3) 0.007(2) -0.001(2) 0.008(2)
C15 0.044(3) 0.052(3) 0.031(2) 0.006(2) 0.0022(19) 0.006(2)
N2 0.037(2) 0.046(2) 0.0329(19) -0.0044(16) 0.0039(15) 0.0022(16)
C21 0.039(3) 0.044(2) 0.045(3) -0.002(2) 0.007(2) 0.001(2)
C22 0.040(3) 0.057(3) 0.063(3) -0.007(3) -0.007(2) -0.004(2)
C23 0.061(3) 0.061(3) 0.041(3) -0.010(2) -0.017(2) 0.011(3)
C24 0.068(4) 0.086(4) 0.034(3) 0.001(3) 0.002(2) 0.013(3)
C25 0.040(3) 0.080(4) 0.046(3) 0.004(3) 0.008(2) -0.001(2)
N3 0.039(2) 0.0347(18) 0.038(2) -0.0007(15) 0.0061(16) -0.0009(15)
C31 0.051(3) 0.036(2) 0.039(2) 0.0009(19) 0.002(2) -0.003(2)
C32 0.095(4) 0.035(2) 0.040(3) -0.005(2) 0.009(3) 0.003(3)
C33 0.085(4) 0.050(3) 0.057(3) 0.000(3) 0.028(3) 0.023(3)
C34 0.051(3) 0.067(3) 0.062(3) 0.007(3) 0.011(3) 0.023(3)
C35 0.048(3) 0.057(3) 0.044(3) -0.004(2) 0.000(2) 0.004(2)
N4 0.039(2) 0.0314(18) 0.040(2) -0.0014(15) -0.0002(16) 0.0024(14)
C41 0.050(3) 0.035(2) 0.047(3) -0.001(2) 0.000(2) 0.001(2)
C42 0.062(3) 0.047(3) 0.046(3) 0.014(2) 0.002(2) 0.008(2)
C43 0.047(3) 0.072(3) 0.034(2) 0.001(2) -0.002(2) 0.012(2)
C44 0.045(3) 0.054(3) 0.043(3) -0.013(2) -0.005(2) 0.001(2)
C45 0.048(3) 0.033(2) 0.048(3) 0.002(2) 0.000(2) -0.0024(19)
N5 0.0384(19) 0.044(2) 0.0310(18) -0.0050(16) 0.0072(15) -0.0061(16)
C51 0.043(2) 0.046(3) 0.030(2) -0.0034(19) 0.0043(18) -0.004(2)
C52 0.048(3) 0.040(2) 0.048(3) -0.004(2) 0.002(2) -0.007(2)
C53 0.044(3) 0.054(3) 0.063(3) 0.000(2) 0.015(2) -0.019(2)
C54 0.058(3) 0.068(3) 0.057(3) -0.017(3) 0.028(3) -0.015(3)
C55 0.049(3) 0.050(3) 0.045(3) -0.017(2) 0.015(2) -0.013(2)
N6 0.043(2) 0.040(2) 0.0286(18) -0.0026(15) 0.0049(15) -0.0107(16)
C61 0.060(3) 0.049(3) 0.038(3) -0.006(2) 0.012(2) -0.009(2)
C62 0.087(4) 0.045(3) 0.065(3) -0.004(2) 0.020(3) -0.032(3)
C63 0.070(3) 0.066(3) 0.065(4) 0.017(3) 0.022(3) -0.021(3)
C64 0.057(3) 0.075(4) 0.040(3) 0.004(3) 0.019(2) 0.001(3)
C65 0.052(3) 0.053(3) 0.041(3) -0.007(2) 0.008(2) -0.005(2)
C1 0.036(2) 0.041(2) 0.047(3) -0.003(2) 0.006(2) -0.0021(19)
O1 0.070(2) 0.083(3) 0.045(2) -0.0096(18) 0.0237(18) -0.0055(19)
C2 0.037(2) 0.051(3) 0.040(3) -0.007(2) 0.010(2) -0.003(2)
O2 0.0405(19) 0.088(3) 0.054(2) -0.0018(19) -0.0047(17) 0.0031(17)
C3 0.043(3) 0.054(3) 0.031(2) -0.001(2) 0.0026(19) -0.005(2)
O3 0.060(2) 0.079(2) 0.055(2) 0.0031(18) 0.0022(17) -0.032(2)
C4 0.046(3) 0.051(3) 0.034(2) 0.001(2) 0.0036(19) -0.008(2)
O4 0.095(3) 0.042(2) 0.062(2) -0.0044(17) 0.013(2) 0.0140(18)
C5 0.064(3) 0.044(3) 0.043(3) -0.005(2) 0.002(2) -0.008(2)
O5 0.106(3) 0.0332(19) 0.080(3) 0.0049(18) -0.012(2) 0.0027(19)
C6 0.068(3) 0.051(3) 0.038(3) -0.003(2) 0.002(2) -0.002(2)
O6 0.088(3) 0.095(3) 0.062(2) -0.016(2) 0.033(2) 0.008(2)
C7 0.049(3) 0.047(3) 0.041(3) 0.003(2) 0.009(2) -0.003(2)
O7 0.072(2) 0.087(3) 0.042(2) 0.0082(18) -0.0045(18) -0.013(2)
C8 0.058(3) 0.038(2) 0.036(2) 0.008(2) -0.005(2) 0.010(2)
O8 0.058(2) 0.0484(19) 0.067(2) 0.0133(17) -0.0132(17) -0.0102(17)
N7 0.148(7) 0.140(7) 0.064(4) -0.017(4) -0.003(4) -0.010(5)
C71 0.072(4) 0.114(6) 0.102(6) 0.050(5) 0.043(4) 0.009(4)
C72 0.067(4) 0.064(4) 0.193(9) -0.036(5) 0.032(5) -0.021(3)
C73 0.113(6) 0.159(8) 0.053(4) -0.039(5) 0.023(4) -0.032(6)
C74 0.065(4) 0.129(7) 0.109(7) 0.039(6) 0.023(4) 0.006(4)
C75 0.073(5) 0.083(5) 0.139(8) 0.008(5) 0.007(5) -0.019(4)

loop_
_atom_type_symbol
_atom_type_description
_atom_type_scat_dispersion_real
_atom_type_scat_dispersion_imag
_atom_type_scat_source
C C 0.0033 0.0016 'International Tables Vol C Tables 4.2.6.8 and 6.1.1.4'
H H 0.0000 0.0000 'International Tables Vol C Tables 4.2.6.8 and 6.1.1.4'
N N 0.0061 0.0033 'International Tables Vol C Tables 4.2.6.8 and 6.1.1.4'
O O 0.0106 0.0060 'International Tables Vol C Tables 4.2.6.8 and 6.1.1.4'
Co Co 0.3494 0.9721 'International Tables Vol C Tables 4.2.6.8 and 6.1.1.4'
Yb Yb -0.3850 5.5486 'International Tables Vol C Tables 4.2.6.8 and 6.1.1.4'

loop_
_geom_angle_atom_site_label_1
_geom_angle_atom_site_label_2
_geom_angle_atom_site_label_3
_geom_angle
_geom_angle_site_symmetry_1
_geom_angle_site_symmetry_3
_geom_angle_publ_flag
N3 Yb N2 88.34(11) . . ?
N3 Yb N1 174.95(10) . . ?
N2 Yb N1 90.77(10) . . ?
N3 Yb N4 92.48(11) . . ?
N2 Yb N4 172.06(11) . . ?
N1 Yb N4 89.09(11) . . ?
N3 Yb N6 91.28(11) . . ?
N2 Yb N6 89.60(11) . . ?
N1 Yb N6 93.68(11) . . ?
N4 Yb N6 82.49(11) . . ?
N3 Yb N5 88.48(11) . . ?
N2 Yb N5 93.14(11) . . ?
N1 Yb N5 86.61(11) . . ?
N4 Yb N5 94.78(11) . . ?
N6 Yb N5 177.25(10) . . ?
C4 Co1 C2 108.8(2) . . ?
C4 Co1 C1 108.35(19) . . ?
C2 Co1 C1 111.35(19) . . ?
C4 Co1 C3 109.8(2) . . ?
C2 Co1 C3 109.3(2) . . ?
C1 Co1 C3 109.28(19) . . ?
C6 Co2 C5 107.8(2) . . ?
C6 Co2 C7 106.4(2) . . ?
C5 Co2 C7 112.4(2) . . ?
C6 Co2 C8 113.2(2) . . ?
C5 Co2 C8 107.3(2) . . ?
C7 Co2 C8 109.8(2) . . ?
15 N1 C11 116.1(3) . . ?
C15 N1 Yb 117.8(3) . . ?
C11 N1 Yb 126.0(3) . . ?
N1 C11 C12 123.7(4) . . ?
N1 C11 H11 118.2 . . ?
C12 C11 H11 118.2 . . ?
C13 C12 C11 118.6(4) . . ?
C13 C12 H12 120.7 . . ?
C11 C12 H12 120.7 . . ?
C12 C13 C14 119.1(4) . . ?
C12 C13 H13 120.4 . . ?
C14 C13 H13 120.4 . . ?
C15 C14 C13 118.3(4) . . ?
C15 C14 H14 120.9 . . ?
C13 C14 H14 120.9 . . ?
N1 C15 C14 124.2(4) . . ?
N1 C15 H15 117.9 . . ?
C14 C15 H15 117.9 . . ?
C21 N2 C25 116.0(4) . . ?
C21 N2 Yb 119.9(3) . . ?
C25 N2 Yb 124.0(3) . . ?
N2 C21 C22 123.4(4) . . ?
N2 C21 H21 118.3 . . ?
C22 C21 H21 118.3 . . ?
C23 C22 C21 119.4(4) . . ?
C23 C22 H22 120.3 . . ?
C21 C22 H22 120.3 . . ?
C24 C23 C22 118.2(4) . . ?
C24 C23 H23 120.9 . . ?
C22 C23 H23 120.9 . . ?
C23 C24 C25 119.7(5) . . ?
C23 C24 H24 120.2 . . ?
C25 C24 H24 120.2 . . ?
N2 C25 C24 123.3(4) . . ?
N2 C25 H25 118.3 . . ?
C24 C25 H25 118.3 . . ?
C35 N3 C31 116.6(4) . . ?
C35 N3 Yb 118.5(3) . . ?
C31 N3 Yb 124.9(3) . . ?
N3 C31 C32 123.3(4) . . ?
N3 C31 H31 118.3 . . ?
C32 C31 H31 118.3 . . ?
C33 C32 C31 118.9(4) . . ?
C33 C32 H32 120.6 . . ?
C31 C32 H32 120.6 . . ?
C32 C33 C34 119.5(4) . . ?
C32 C33 H33 120.2 . . ?
C34 C33 H33 120.2 . . ?
C33 C34 C35 118.1(4) . . ?
C33 C34 H34 120.9 . . ?
C35 C34 H34 120.9 . . ?
N3 C35 C34 123.6(4) . . ?
N3 C35 H35 118.2 . . ?
C34 C35 H35 118.2 . . ?
C41 N4 C45 116.3(4) . . ?
C41 N4 Yb 123.4(3) . . ?
C45 N4 Yb 120.1(3) . . ?
N4 C41 C42 123.3(4) . . ?
N4 C41 H41 118.4 . . ?
C42 C41 H41 118.4 . . ?
C43 C42 C41 119.1(4) . . ?
C43 C42 H42 120.4 . . ?
C41 C42 H42 120.4 . . ?
C42 C43 C44 119.1(4) . . ?
C42 C43 H43 120.4 . . ?
C44 C43 H43 120.4 . . ?
C43 C44 C45 118.5(4) . . ?
C43 C44 H44 120.7 . . ?
C45 C44 H44 120.7 . . ?
N4 C45 C44 123.6(4) . . ?
N4 C45 H45 118.2 . . ?
C44 C45 H45 118.2 . . ?
C55 N5 C51 116.2(3) . . ?
C55 N5 Yb 120.1(3) . . ?
C51 N5 Yb 123.6(3) . . ?
N5 C51 C52 123.5(4) . . ?
N5 C51 H51 118.2 . . ?
C52 C51 H51 118.2 . . ?
C53 C52 C51 119.1(4) . . ?
C53 C52 H52 120.4 . . ?
C51 C52 H52 120.4 . . ?
C52 C53 C54 118.7(4) . . ?
C52 C53 H53 120.6 . . ?
C54 C53 H53 120.6 . . ?
C53 C54 C55 119.1(4) . . ?
C53 C54 H54 120.5 . . ?
C55 C54 H54 120.5 . . ?
N5 C55 C54 123.4(4) . . ?
N5 C55 H55 118.3 . . ?
C54 C55 H55 118.3 . . ?
C61 N6 C65 116.8(4) . . ?
C61 N6 Yb 120.0(3) . . ?
C65 N6 Yb 123.2(3) . . ?
N6 C61 C62 123.5(4) . . ?
N6 C61 H61 118.3 . . ?
C62 C61 H61 118.3 . . ?
C61 C62 C63 118.8(4) . . ?
C61 C62 H62 120.6 . . ?
C63 C62 H62 120.6 . . ?
C64 C63 C62 118.9(4) . . ?
C64 C63 H63 120.5 . . ?
C62 C63 H63 120.5 . . ?
C63 C64 C65 118.9(4) . . ?
C63 C64 H64 120.5 . . ?
C65 C64 H64 120.5 . . ?
N6 C65 C64 123.0(4) . . ?
N6 C65 H65 118.5 . . ?
C64 C65 H65 118.5 . . ?
O1 C1 Co1 177.5(4) . . ?
O2 C2 Co1 177.8(4) . . ?
O3 C3 Co1 179.5(4) . . ?
O4 C4 Co1 179.1(4) . . ?
O5 C5 Co2 178.8(4) . . ?
O6 C6 Co2 176.5(5) . . ?
O7 C7 Co2 178.7(4) . . ?
O8 C8 Co2 178.8(4) . . ?
C75 N7 C71 120.0(7) . . ?
N7 C71 C72 120.3(6) . . ?
N7 C71 H71 119.8 . . ?
C72 C71 H71 119.8 . . ?
C73 C72 C71 113.4(6) . . ?
C73 C72 H72 123.3 . . ?
C71 C72 H72 123.3 . . ?
C74 C73 C72 120.2(7) . . ?
C74 C73 H73 119.9 . . ?
C72 C73 H73 119.9 . . ?
C75 C74 C73 121.7(7) . . ?
C75 C74 H74 119.1 . . ?
C73 C74 H74 119.1 . . ?
N7 C75 C74 123.9(8) . . ?
N7 C75 H75 118.0 . . ?
C74 C75 H75 118.0 . . ?

loop_
_geom_bond_atom_site_label_1
_geom_bond_atom_site_label_2
_geom_bond_distance
_geom_bond_site_symmetry_2
_geom_bond_publ_flag
Yb N3 2.489(3) . ?
Yb N2 2.508(3) . ?
Yb N1 2.509(3) . ?
Yb N4 2.510(3) . ?
Yb N6 2.516(3) . ?
Yb N5 2.517(3) . ?
Co1 C4 1.759(5) . ?
Co1 C2 1.765(5) . ?
Co1 C1 1.768(5) . ?
Co1 C3 1.770(5) . ?
Co2 C6 1.757(5) . ?
Co2 C5 1.763(5) . ?
Co2 C7 1.766(5) . ?
Co2 C8 1.767(5) . ?
N1 C15 1.334(5) . ?
N1 C11 1.335(5) . ?
C11 C12 1.372(6) . ?
C11 H11 0.9500 . ?
C12 C13 1.368(6) . ?
C12 H12 0.9500 . ?
C13 C14 1.371(6) . ?
C13 H13 0.9500 . ?
C14 C15 1.365(6) . ?
C14 H14 0.9500 . ?
C15 H15 0.9500 . ?
N2 C21 1.328(5) . ?
N2 C25 1.337(5) . ?
C21 C22 1.371(6) . ?
C21 H21 0.9500 . ?
C22 C23 1.357(7) . ?
C22 H22 0.9500 . ?
C23 C24 1.355(7) . ?
C23 H23 0.9500 . ?
C24 C25 1.363(6) . ?
C24 H24 0.9500 . ?
C25 H25 0.9500 . ?
N3 C35 1.337(5) . ?
N3 C31 1.337(5) . ?
C31 C32 1.372(6) . ?
C31 H31 0.9500 . ?
C32 C33 1.362(7) . ?
C32 H32 0.9500 . ?
C33 C34 1.367(7) . ?
C33 H33 0.9500 . ?
C34 C35 1.379(6) . ?
C34 H34 0.9500 . ?
C35 H35 0.9500 . ?
N4 C41 1.338(5) . ?
N4 C45 1.345(5) . ?
C41 C42 1.368(6) . ?
C41 H41 0.9500 . ?
C42 C43 1.366(7) . ?
C42 H42 0.9500 . ?
C43 C44 1.367(7) . ?
C43 H43 0.9500 . ?
C44 C45 1.369(6) . ?
C44 H44 0.9500 . ?
C45 H45 0.9500 . ?
N5 C55 1.338(5) . ?
N5 C51 1.345(5) . ?
C51 C52 1.376(6) . ?
C51 H51 0.9500 . ?
C52 C53 1.360(6) . ?
C52 H52 0.9500 . ?
C53 C54 1.376(6) . ?
C53 H53 0.9500 . ?
C54 C55 1.376(6) . ?
C54 H54 0.9500 . ?
C55 H55 0.9500 . ?
N6 C61 1.333(5) . ?
N6 C65 1.339(5) . ?
C61 C62 1.369(6) . ?
C61 H61 0.9500 . ?
C62 C63 1.369(7) . ?
C62 H62 0.9500 . ?
C63 C64 1.367(7) . ?
C63 H63 0.9500 . ?
C64 C65 1.375(6) . ?
C64 H64 0.9500 . ?
C65 H65 0.9500 . ?
C1 O1 1.148(5) . ?
C2 O2 1.150(5) . ?
C3 O3 1.150(5) . ?
C4 O4 1.156(5) . ?
C5 O5 1.139(5) . ?
C6 O6 1.156(5) . ?
C7 O7 1.156(5) . ?
C8 O8 1.158(5) . ?
N7 C75 1.236(10) . ?
N7 C71 1.329(10) . ?
C71 C72 1.430(10) . ?
C71 H71 0.9500 . ?
C72 C73 1.370(10) . ?
C72 H72 0.9500 . ?
C73 C74 1.318(11) . ?
C73 H73 0.9500 . ?
C74 C75 1.260(11) . ?
C74 H74 0.9500 . ?
C75 H75 0.9500 . ?
